data_7236667
loop_
_publ_author_name
'Marshall, Ross J.'
'Lennon, Ciaran T.'
'Tao, Andi'
'Senn, Hans M.'
'Wilson, Claire'
'Fairen-Jimenez, David'
'Forgan, Ross S.'

_publ_section_title
;
 Controlling interpenetration through linker conformation in the modulated
 synthesis of Sc metal--organic frameworks
;
_journal_issue 3
_journal_name_full 'Journal of Materials Chemistry A'
_journal_page_first 1181
_journal_paper_doi 10.1039/C7TA09699B
_journal_volume 6
_journal_year 2018
_chemical_formula_moiety 'C36 H23 Cl3 Cu1.50 N6 O16 Sc3'
_chemical_formula_sum 'C36 H23 Cl3 Cu1.5 N6 O16 Sc3'
_chemical_formula_weight 1132.14
_space_group_crystal_system hexagonal
_space_group_IT_number 190
_space_group_name_Hall 'P -6c -2c'
_space_group_name_H-M_alt 'P -6 2 c'
_atom_sites_solution_hydrogens geom
_audit_creation_date 2017-05-31
_audit_creation_method
;
Olex2 1.2
(compiled 2017.03.28 svn.r3405 for OlexSys, GUI svn.r5337)
;
_audit_update_record
;
2017-10-06 deposited with the CCDC.
2017-12-15 downloaded from the CCDC.
;
_cell_angle_alpha 90.0
_cell_angle_beta 90.0
_cell_angle_gamma 120.0
_cell_formula_units_Z 2
_cell_length_a 17.9930(10)
_cell_length_b 17.9930(10)
_cell_length_c 24.7387(11)
_cell_measurement_reflns_used 12990
_cell_measurement_temperature 100(2)
_cell_measurement_theta_max 24.9880
_cell_measurement_theta_min 2.1130
_cell_volume 6936.1(6)
_computing_cell_refinement 'CrysAlisPro 1.171.38.43 (Rigaku OD, 2015)'
_computing_data_collection 'CrysAlisPro 1.171.38.43 (Rigaku OD, 2015)'
_computing_data_reduction 'CrysAlisPro 1.171.38.43 (Rigaku OD, 2015)'
_computing_molecular_graphics 'Olex2 (Dolomanov et al., 2009)'
_computing_publication_material 'Olex2 (Dolomanov et al., 2009)'
_computing_structure_refinement 'ShelXL (Sheldrick, 2015)'
_computing_structure_solution 'SHELXT 2014/5 (Sheldrick, 2014)'
_diffrn_ambient_temperature 100(2)
_diffrn_detector 'CCD plate'
_diffrn_detector_area_resol_mean 28.5714
_diffrn_detector_type 'Rigaku HG Saturn724+ (2x2 bin mode)'
_diffrn_measured_fraction_theta_full 0.998
_diffrn_measured_fraction_theta_max 0.998
_diffrn_measurement_details
;
List of Runs (angles in degrees, time in seconds):

  # Type    Start    End  Width  t~exp~   \w     \q     \k     \f   Frames
#--------------------------------------------------------------------------
  1  \w    -35.00  73.00   1.00  120.00    --  -17.00  72.00-180.00  108
  2  \w    -78.00  22.00   1.00  120.00    --  -17.00 -72.00  60.00  100
  3  \w    -66.00  22.00   1.00  120.00    --  -17.00 -72.00-120.00   88
  4  \w    -89.00  21.00   1.00  120.00    --  -17.00   0.00  60.00  110
  5  \w    -32.00 -12.00   1.00  120.00    --  -17.00  54.00  30.00   20
;
_diffrn_measurement_device 'abstract diffractometer'
_diffrn_measurement_device_type 'dtrek-CrysAlisPro-abstract goniometer imported rigaku-d*trek images'
_diffrn_measurement_method '\w scans'
_diffrn_measurement_specimen_support 'MiTeGen MicroLoop'
_diffrn_orient_matrix_type 'CrysAlisPro convention (1999,Acta A55,543-557)'
_diffrn_orient_matrix_UB_11 0.0330969000
_diffrn_orient_matrix_UB_12 0.0415755000
_diffrn_orient_matrix_UB_13 0.0074686000
_diffrn_orient_matrix_UB_21 0.0297445000
_diffrn_orient_matrix_UB_22 -0.0149888000
_diffrn_orient_matrix_UB_23 0.0006068000
_diffrn_orient_matrix_UB_31 0.0095229000
_diffrn_orient_matrix_UB_32 0.0108066000
_diffrn_orient_matrix_UB_33 -0.0276818000
_diffrn_radiation_collimation 0.2
_diffrn_radiation_monochromator graphite
_diffrn_radiation_probe x-ray
_diffrn_radiation_type MoK\a
_diffrn_radiation_wavelength 0.71073
_diffrn_radiation_xray_symbol K-L~3~
_diffrn_reflns_av_R_equivalents 0.1270
_diffrn_reflns_av_unetI/netI 0.0523
_diffrn_reflns_Laue_measured_fraction_full 0.998
_diffrn_reflns_Laue_measured_fraction_max 0.998
_diffrn_reflns_limit_h_max 21
_diffrn_reflns_limit_h_min -21
_diffrn_reflns_limit_k_max 21
_diffrn_reflns_limit_k_min -21
_diffrn_reflns_limit_l_max 29
_diffrn_reflns_limit_l_min -29
_diffrn_reflns_number 55176
_diffrn_reflns_point_group_measured_fraction_full 0.999
_diffrn_reflns_point_group_measured_fraction_max 0.999
_diffrn_reflns_theta_full 25.025
_diffrn_reflns_theta_max 25.025
_diffrn_reflns_theta_min 2.102
_diffrn_source 'fine-focus sealed X-ray tube'
_diffrn_source_current 55.0
_diffrn_source_power 2.475
_diffrn_source_target Mo
_diffrn_source_type 'Enhance (Mo) X-ray Source'
_diffrn_source_voltage 45.0
_exptl_absorpt_coefficient_mu 0.448
_exptl_absorpt_correction_T_max 1.00000
_exptl_absorpt_correction_T_min 0.56414
_exptl_absorpt_correction_type multi-scan
_exptl_absorpt_process_details
;
CrysAlisPro 1.171.38.43 (Rigaku Oxford Diffraction, 2015)
Empirical absorption correction using spherical harmonics,
 implemented in SCALE3 ABSPACK scaling algorithm.
;
_exptl_crystal_colour Green
_exptl_crystal_density_diffrn 0.542
_exptl_crystal_description Prism
_exptl_crystal_F_000 1133
_exptl_crystal_size_max 0.150
_exptl_crystal_size_mid 0.050
_exptl_crystal_size_min 0.045
_refine_diff_density_max 0.259
_refine_diff_density_min -0.210
_refine_diff_density_rms 0.035
_refine_ls_abs_structure_details
;
 Flack x determined using 891 quotients [(I+)-(I-)]/[(I+)+(I-)]
 (Parsons, Flack and Wagner, Acta Cryst. B69 (2013) 249-259).
;
_refine_ls_abs_structure_Flack 0.508(15)
_refine_ls_extinction_method none
_refine_ls_goodness_of_fit_ref 0.952
_refine_ls_hydrogen_treatment constr
_refine_ls_matrix_type full
_refine_ls_number_parameters 105
_refine_ls_number_reflns 4204
_refine_ls_number_restraints 99
_refine_ls_restrained_S_all 0.949
_refine_ls_R_factor_all 0.0910
_refine_ls_R_factor_gt 0.0614
_refine_ls_shift/su_max 0.000
_refine_ls_shift/su_mean 0.000
_refine_ls_structure_factor_coef Fsqd
_refine_ls_weighting_details 'w=1/[\s^2^(Fo^2^)+(0.1244P)^2^] where P=(Fo^2^+2Fc^2^)/3'
_refine_ls_weighting_scheme calc
_refine_ls_wR_factor_gt 0.1703
_refine_ls_wR_factor_ref 0.1891
_reflns_Friedel_coverage 0.813
_reflns_Friedel_fraction_full 0.999
_reflns_Friedel_fraction_max 0.999
_reflns_number_gt 2680
_reflns_number_total 4204
_reflns_threshold_expression 'I > 2\s(I)'
_cod_data_source_file c7ta09699b2.cif
_cod_data_source_block 2016ncs0703_sq
_cod_original_formula_sum 'C36 H23 Cl3 Cu1.50 N6 O16 Sc3'
_cod_database_code 7236667
_shelx_shelxl_version_number 2016/6
_shelx_space_group_comment
;
The symmetry employed for this shelxl refinement is uniquely defined
by the following loop, which should always be used as a source of
symmetry information in preference to the above space-group names.
They are only intended as comments.
;
_cell_oxdiff_angle_alpha 90.062(5)
_cell_oxdiff_angle_beta 90.011(6)
_cell_oxdiff_angle_gamma 119.916(9)
_cell_oxdiff_length_a 17.9854(17)
_cell_oxdiff_length_b 17.9912(15)
_cell_oxdiff_length_c 24.7307(11)
_cell_oxdiff_measurement_reflns_used 12899
_cell_oxdiff_volume 6936.1(9)
_reflns_odcompleteness_completeness 99.86
_reflns_odcompleteness_iscentric 1
_reflns_odcompleteness_theta 24.97
_olex2_refinement_description
;
1. Fixed Uiso
 At 1.2 times of:
  All C(H) groups
2. Restrained distances
 C2-C3 = N1-C3 = N1-C6 = C5-C6 = C4-C2 = C4-C5
 1.39 with sigma of 0.02
3. Restrained planarity
 C2, C4, C5, C3, N1, C6
 with sigma of 0.1
4. Rigid body (RIGU) restrains
 All non-hydrogen atoms
 with sigma for 1-2 distances of 0.004 and sigma for 1-3 distances of 0.004
5. Others
 Fixed Sof: Cu1(0.25) Cl1(0.5)
6.a Aromatic/amide H refined with riding coordinates:
 C3(H3), C4(H4), C5(H5)
;
_olex2_submission_special_instructions 'No special instructions were received'
_oxdiff_exptl_absorpt_empirical_details
;
Empirical correction (ABSPACK) includes:
- Absorption correction using spherical harmonics
- Frame scaling
;
_oxdiff_exptl_absorpt_empirical_full_max 2.653
_oxdiff_exptl_absorpt_empirical_full_min 0.390

loop_
_space_group_symop_operation_xyz
'x, y, z'
'-y, x-y, z'
'-x+y, -x, z'
'x, y, -z+1/2'
'-y, x-y, -z+1/2'
'-x+y, -x, -z+1/2'
'y, x, -z'
'x-y, -y, -z'
'-x, -x+y, -z'
'y, x, z+1/2'
'x-y, -y, z+1/2'
'-x, -x+y, z+1/2'

loop_
_atom_site_label
_atom_site_type_symbol
_atom_site_fract_x
_atom_site_fract_y
_atom_site_fract_z
_atom_site_U_iso_or_equiv
_atom_site_adp_type
_atom_site_occupancy
_atom_site_site_symmetry_order
_atom_site_calc_flag
_atom_site_refinement_flags_posn
_atom_site_refinement_flags_adp
_atom_site_refinement_flags_occupancy
Cu1 Cu 0.60726(11) 0.60726(11) 0.500000 0.1701(16) Uani 0.5 2 d S TU P
Sc1 Sc 0.46103(9) 0.71408(9) 0.750000 0.0798(5) Uani 1 2 d S TU P
Cl1 Cl 0.6404(10) 0.7187(9) 0.5411(5) 0.357(6) Uiso 0.5 1 d . U .
O1 O 0.5940(4) 0.7642(6) 0.750000 0.141(3) Uani 1 2 d S TU P
O2 O 0.333333 0.666667 0.750000 0.0691(19) Uani 1 6 d S TU P
O3 O 0.4541(3) 0.6296(3) 0.68802(16) 0.1189(14) Uani 1 1 d . U .
O4 O 0.3208(3) 0.5185(3) 0.68915(15) 0.1137(14) Uani 1 1 d . U .
N1 N 0.5037(5) 0.5467(5) 0.5443(3) 0.161(3) Uani 1 1 d D U .
C1 C 0.3925(5) 0.5586(6) 0.6697(2) 0.121(2) Uani 1 1 d . U .
C2 C 0.4093(5) 0.5253(5) 0.6182(3) 0.146(3) Uani 1 1 d D U .
C3 C 0.4861(6) 0.5765(5) 0.5928(3) 0.138(3) Uani 1 1 d D U .
H3 H 0.525675 0.629525 0.607217 0.166 Uiso 1 1 calc R . .
C4 C 0.3499(8) 0.4434(7) 0.5997(4) 0.283(10) Uani 1 1 d D U .
H4 H 0.297952 0.407725 0.616827 0.340 Uiso 1 1 calc R . .
C5 C 0.3764(9) 0.4210(7) 0.5536(5) 0.282(9) Uani 1 1 d D U .
H5 H 0.340217 0.365330 0.541564 0.338 Uiso 1 1 calc R . .
C6 C 0.4447(6) 0.4659(6) 0.5242(4) 0.173(4) Uani 1 1 d D U .

loop_
_atom_site_aniso_label
_atom_site_aniso_U_11
_atom_site_aniso_U_22
_atom_site_aniso_U_33
_atom_site_aniso_U_23
_atom_site_aniso_U_13
_atom_site_aniso_U_12
Cu1 0.1348(12) 0.1348(12) 0.1176(18) -0.0729(12) 0.0729(12) -0.0249(15)
Sc1 0.0868(9) 0.1027(10) 0.0424(5) 0.000 0.000 0.0417(8)
O1 0.101(4) 0.201(7) 0.118(5) 0.000 0.000 0.073(4)
O2 0.091(3) 0.091(3) 0.025(3) 0.000 0.000 0.0456(15)
O3 0.146(3) 0.151(4) 0.085(3) -0.025(3) 0.011(2) 0.093(3)
O4 0.141(4) 0.137(3) 0.067(2) -0.021(2) 0.021(2) 0.072(3)
N1 0.149(5) 0.172(6) 0.120(4) -0.040(4) 0.054(4) 0.049(4)
C1 0.138(5) 0.165(6) 0.076(4) -0.039(4) 0.006(4) 0.088(5)
C2 0.167(7) 0.152(7) 0.097(4) -0.034(4) 0.047(5) 0.064(5)
C3 0.177(7) 0.136(5) 0.092(4) -0.016(4) 0.041(5) 0.071(5)
C4 0.278(14) 0.196(10) 0.181(9) -0.090(8) 0.139(10) -0.028(9)
C5 0.313(15) 0.172(9) 0.228(11) -0.104(9) 0.158(11) 0.022(9)
C6 0.163(8) 0.123(6) 0.172(9) -0.036(6) 0.063(7) 0.027(5)

loop_
_atom_type_symbol
_atom_type_description
_atom_type_scat_dispersion_real
_atom_type_scat_dispersion_imag
_atom_type_scat_source
C C 0.0033 0.0016 'International Tables Vol C Tables 4.2.6.8 and 6.1.1.4'
H H 0.0000 0.0000 'International Tables Vol C Tables 4.2.6.8 and 6.1.1.4'
Cl Cl 0.1484 0.1585 'International Tables Vol C Tables 4.2.6.8 and 6.1.1.4'
Cu Cu 0.3201 1.2651 'International Tables Vol C Tables 4.2.6.8 and 6.1.1.4'
N N 0.0061 0.0033 'International Tables Vol C Tables 4.2.6.8 and 6.1.1.4'
O O 0.0106 0.0060 'International Tables Vol C Tables 4.2.6.8 and 6.1.1.4'
Sc Sc 0.2519 0.3716 'International Tables Vol C Tables 4.2.6.8 and 6.1.1.4'

loop_
_geom_angle_atom_site_label_1
_geom_angle_atom_site_label_2
_geom_angle_atom_site_label_3
_geom_angle
_geom_angle_site_symmetry_1
_geom_angle_site_symmetry_3
Cl1 Cu1 Cl1 101.4(9) . 7_556
N1 Cu1 Cl1 89.9(5) . .
N1 Cu1 Cl1 89.9(5) 7_556 7_556
N1 Cu1 Cl1 163.5(5) . 7_556
N1 Cu1 Cl1 163.5(5) 7_556 .
N1 Cu1 N1 82.0(4) . 7_556
Sc1 Sc1 Sc1 60.0 3_565 2_665
O1 Sc1 Sc1 150.4(3) . 3_565
O1 Sc1 Sc1 149.6(3) . 2_665
O1 Sc1 O3 87.4(2) . .
O1 Sc1 O3 87.4(2) . 4_556
O2 Sc1 Sc1 30.0 . 3_565
O2 Sc1 Sc1 30.0 . 2_665
O2 Sc1 O1 179.6(3) . .
O2 Sc1 O3 92.90(13) . .
O2 Sc1 O3 92.90(13) . 4_556
O2 Sc1 O4 92.99(13) . 2_665
O2 Sc1 O4 92.99(13) . 5_666
O3 Sc1 Sc1 72.53(14) . 3_565
O3 Sc1 Sc1 112.83(13) 4_556 2_665
O3 Sc1 Sc1 72.53(14) 4_556 3_565
O3 Sc1 Sc1 112.83(13) . 2_665
O3 Sc1 O3 92.7(3) . 4_556
O4 Sc1 Sc1 112.93(13) 2_665 3_565
O4 Sc1 Sc1 72.58(13) 2_665 2_665
O4 Sc1 Sc1 72.58(13) 5_666 2_665
O4 Sc1 Sc1 112.93(13) 5_666 3_565
O4 Sc1 O1 86.8(2) 2_665 .
O4 Sc1 O1 86.8(2) 5_666 .
O4 Sc1 O3 87.03(18) 5_666 4_556
O4 Sc1 O3 174.11(19) 5_666 .
O4 Sc1 O3 87.03(18) 2_665 .
O4 Sc1 O3 174.11(19) 2_665 4_556
O4 Sc1 O4 92.6(3) 5_666 2_665
Sc1 O2 Sc1 120.002(1) 3_565 .
Sc1 O2 Sc1 120.0 2_665 3_565
Sc1 O2 Sc1 120.0 2_665 .
C1 O3 Sc1 132.9(4) . .
C1 O4 Sc1 136.1(4) . 3_565
C3 N1 Cu1 126.5(6) . .
C6 N1 Cu1 113.4(5) . .
C6 N1 C3 120.0(7) . .
O3 C1 C2 116.7(7) . .
O4 C1 O3 125.6(5) . .
O4 C1 C2 117.6(7) . .
C3 C2 C1 117.2(7) . .
C3 C2 C4 122.8(6) . .
C4 C2 C1 119.9(7) . .
N1 C3 H3 120.8 . .
C2 C3 N1 118.4(7) . .
C2 C3 H3 120.8 . .
C2 C4 H4 123.6 . .
C5 C4 C2 112.8(9) . .
C5 C4 H4 123.6 . .
C4 C5 H5 115.1 . .
C6 C5 C4 129.9(10) . .
C6 C5 H5 115.1 . .
C5 C6 N1 115.9(8) . .
C5 C6 C6 128.6(5) . 7_556
C6 C6 N1 115.5(4) 7_556 .

loop_
_geom_bond_atom_site_label_1
_geom_bond_atom_site_label_2
_geom_bond_distance
_geom_bond_site_symmetry_2
Cu1 Cl1 2.052(13) 7_556
Cu1 Cl1 2.052(13) .
Cu1 N1 1.957(6) .
Cu1 N1 1.957(6) 7_556
Sc1 Sc1 3.484(2) 3_565
Sc1 Sc1 3.484(2) 2_665
Sc1 O1 2.093(6) .
Sc1 O2 2.0117(14) .
Sc1 O3 2.118(4) .
Sc1 O3 2.118(4) 4_556
Sc1 O4 2.083(4) 2_665
Sc1 O4 2.083(4) 5_666
O3 C1 1.284(9) .
O4 C1 1.217(8) .
N1 C3 1.415(8) .
N1 C6 1.394(9) .
C1 C2 1.502(8) .
C2 C3 1.371(10) .
C2 C4 1.396(11) .
C3 H3 0.9300 .
C4 H4 0.9300 .
C4 C5 1.372(10) .
C5 H5 0.9300 .
C5 C6 1.304(11) .
C6 C6 1.366(17) 7_556

loop_
_geom_torsion_atom_site_label_1
_geom_torsion_atom_site_label_2
_geom_torsion_atom_site_label_3
_geom_torsion_atom_site_label_4
_geom_torsion
_geom_torsion_site_symmetry_1
_geom_torsion_site_symmetry_4
Cu1 N1 C3 C2 179.4(7) . .
Cu1 N1 C6 C5 176.6(11) . .
Cu1 N1 C6 C6 -3.9(18) . 7_556
Sc1 O3 C1 O4 -7.0(13) . .
Sc1 O3 C1 C2 169.3(5) . .
Sc1 O4 C1 O3 7.6(13) 3_565 .
Sc1 O4 C1 C2 -168.7(5) 3_565 .
O3 C1 C2 C3 -5.0(12) . .
O3 C1 C2 C4 171.5(10) . .
O4 C1 C2 C3 171.6(8) . .
O4 C1 C2 C4 -11.9(14) . .
C1 C2 C3 N1 179.9(7) . .
C1 C2 C4 C5 -177.2(11) . .
C2 C4 C5 C6 -4(2) . .
C3 N1 C6 C5 -2.2(17) . .
C3 N1 C6 C6 177.2(12) . 7_556
C3 C2 C4 C5 -0.8(15) . .
C4 C2 C3 N1 3.5(15) . .
C4 C5 C6 N1 6(2) . .
C4 C5 C6 C6 -173.7(17) . 7_556
C6 N1 C3 C2 -1.9(14) . .
